data_4347072
loop_
_publ_author_name
'Maity, Ayan'
'Le, Linh Q.'
'Zhu, Zhuan'
'Bao, Jiming'
'Teets, Thomas S.'

_publ_section_title
;
 Steric and Electronic Influence of Aryl Isocyanides on the Properties of
 Iridium(III) Cyclometalates.
;
_journal_issue 5
_journal_name_full 'Inorganic chemistry'
_journal_page_first 2299
_journal_page_last 2308
_journal_paper_doi 10.1021/acs.inorgchem.5b02691
_journal_volume 55
_journal_year 2016
_chemical_formula_sum 'C41 H31 Cl3 F10 Ir N4 P'
_chemical_formula_weight 1099.22
_space_group_crystal_system triclinic
_space_group_IT_number 2
_space_group_name_Hall '-P 1'
_space_group_name_H-M_alt 'P -1'
_atom_sites_solution_hydrogens geom
_audit_creation_method SHELXL-2014/7
_cell_angle_alpha 98.7754(17)
_cell_angle_beta 101.9794(17)
_cell_angle_gamma 103.7345(18)
_cell_formula_units_Z 2
_cell_length_a 9.4166(13)
_cell_length_b 10.9988(15)
_cell_length_c 21.153(3)
_cell_measurement_reflns_used 9894
_cell_measurement_temperature 123(2)
_cell_measurement_theta_max 29.32
_cell_measurement_theta_min 2.38
_cell_volume 2034.3(5)
_computing_cell_refinement 'Bruker SAINT'
_computing_data_collection 'Bruker APEX2'
_computing_data_reduction 'Bruker SAINT'
_computing_molecular_graphics 'Bruker SHELXTL'
_computing_publication_material 'Bruker SHELXTL'
_computing_structure_refinement 'SHELXL-2014/7 (Sheldrick, 2014)'
_computing_structure_solution 'SHELXS-97 (Sheldrick 2008)'
_diffrn_ambient_temperature 123(2)
_diffrn_measured_fraction_theta_full 0.985
_diffrn_measured_fraction_theta_max 0.879
_diffrn_measurement_device_type 'Bruker APEX-II CCD'
_diffrn_measurement_method '\f and \w scans'
_diffrn_radiation_type MoK\a
_diffrn_radiation_wavelength 0.71073
_diffrn_reflns_av_R_equivalents 0.0123
_diffrn_reflns_av_unetI/netI 0.0235
_diffrn_reflns_Laue_measured_fraction_full 0.985
_diffrn_reflns_Laue_measured_fraction_max 0.879
_diffrn_reflns_limit_h_max 12
_diffrn_reflns_limit_h_min -12
_diffrn_reflns_limit_k_max 12
_diffrn_reflns_limit_k_min -15
_diffrn_reflns_limit_l_max 29
_diffrn_reflns_limit_l_min -28
_diffrn_reflns_number 13390
_diffrn_reflns_point_group_measured_fraction_full 0.985
_diffrn_reflns_point_group_measured_fraction_max 0.879
_diffrn_reflns_theta_full 25.242
_diffrn_reflns_theta_max 29.325
_diffrn_reflns_theta_min 1.951
_exptl_absorpt_coefficient_mu 3.601
_exptl_absorpt_correction_T_max 0.7459
_exptl_absorpt_correction_T_min 0.584
_exptl_absorpt_correction_type multi-scan
_exptl_absorpt_process_details sadabs
_exptl_crystal_colour colourless
_exptl_crystal_density_diffrn 1.794
_exptl_crystal_description block
_exptl_crystal_F_000 1076
_exptl_crystal_size_max 0.500
_exptl_crystal_size_mid 0.400
_exptl_crystal_size_min 0.400
_refine_diff_density_max 2.205
_refine_diff_density_min -1.394
_refine_diff_density_rms 0.108
_refine_ls_extinction_method none
_refine_ls_goodness_of_fit_ref 1.108
_refine_ls_hydrogen_treatment constr
_refine_ls_matrix_type full
_refine_ls_number_parameters 545
_refine_ls_number_reflns 9793
_refine_ls_number_restraints 0
_refine_ls_restrained_S_all 1.108
_refine_ls_R_factor_all 0.0271
_refine_ls_R_factor_gt 0.0259
_refine_ls_shift/su_max 0.002
_refine_ls_shift/su_mean 0.000
_refine_ls_structure_factor_coef Fsqd
_refine_ls_weighting_details 'w=1/[\s^2^(Fo^2^)+(0.0282P)^2^+4.4644P] where P=(Fo^2^+2Fc^2^)/3'
_refine_ls_weighting_scheme calc
_refine_ls_wR_factor_gt 0.0652
_refine_ls_wR_factor_ref 0.0658
_reflns_Friedel_coverage 0.000
_reflns_number_gt 9443
_reflns_number_total 9793
_reflns_threshold_expression 'I > 2\s(I)'
_cod_data_source_file ic5b02691_si_002.cif
_cod_data_source_block 2a
_cod_original_cell_volume 2034.4(5)
_cod_database_code 4347072
_shelx_shelxl_version_number 2014/7
_shelx_space_group_comment
; 
The symmetry employed for this shelxl refinement is uniquely defined 
by the following loop, which should always be used as a source of 
symmetry information in preference to the above space-group names. 
They are only intended as comments. 
;
_shelx_estimated_absorpt_t_min 0.266
_shelx_estimated_absorpt_t_max 0.327

loop_
_space_group_symop_operation_xyz
'x, y, z'
'-x, -y, -z'

loop_
_atom_site_label
_atom_site_type_symbol
_atom_site_fract_x
_atom_site_fract_y
_atom_site_fract_z
_atom_site_U_iso_or_equiv
_atom_site_adp_type
_atom_site_occupancy
_atom_site_site_symmetry_order
_atom_site_calc_flag
_atom_site_refinement_flags_posn
_atom_site_refinement_flags_adp
P1 P 0.05834(11) 0.67145(9) 0.14814(5) 0.02744(18) Uani 1 1 d . .
Ir1 Ir 0.03545(2) 0.81178(2) -0.26873(2) 0.01355(4) Uani 1 1 d . .
Cl1S Cl -0.11264(15) 0.86642(10) 0.44266(6) 0.0520(3) Uani 1 1 d . .
Cl2S Cl -0.16209(14) 0.67645(11) 0.32338(5) 0.0450(2) Uani 1 1 d . .
Cl3S Cl -0.23759(14) 0.59902(10) 0.44011(5) 0.0460(2) Uani 1 1 d . .
N1 N -0.1204(3) 0.6374(2) -0.31177(12) 0.0159(5) Uani 1 1 d . .
N2 N 0.1904(3) 0.9905(2) -0.24249(12) 0.0157(5) Uani 1 1 d . .
N3 N 0.2833(3) 0.7004(2) -0.18995(13) 0.0202(5) Uani 1 1 d . .
N4 N -0.1308(3) 0.8604(2) -0.15543(12) 0.0182(5) Uani 1 1 d . .
F1 F -0.2185(2) 1.13299(18) -0.39666(10) 0.0298(4) Uani 1 1 d . .
F2 F -0.4494(2) 0.69390(19) -0.46983(10) 0.0289(4) Uani 1 1 d . .
F3 F 0.4242(2) 1.0318(2) -0.39395(11) 0.0328(5) Uani 1 1 d . .
F4 F 0.1395(2) 0.6168(2) -0.50295(9) 0.0306(4) Uani 1 1 d . .
F5 F 0.2159(3) 0.7184(3) 0.20388(14) 0.0519(7) Uani 1 1 d . .
F6 F 0.1501(4) 0.6757(3) 0.09314(14) 0.0602(8) Uani 1 1 d . .
F7 F 0.0577(3) 0.5260(2) 0.14831(13) 0.0493(7) Uani 1 1 d . .
F8 F -0.0980(3) 0.6265(2) 0.09309(13) 0.0504(7) Uani 1 1 d . .
F9 F -0.0289(3) 0.6697(3) 0.20482(13) 0.0482(6) Uani 1 1 d . .
F10 F 0.0587(3) 0.8175(2) 0.14839(13) 0.0435(6) Uani 1 1 d . .
C1S C -0.1180(5) 0.7090(4) 0.40957(19) 0.0350(8) Uani 1 1 d . .
H1S H -0.0137 0.7004 0.4251 0.042 Uiso 1 1 calc R U
C5 C 0.1910(3) 0.7418(3) -0.21578(14) 0.0183(6) Uani 1 1 d . .
C6 C -0.0691(3) 0.8401(3) -0.19659(14) 0.0166(5) Uani 1 1 d . .
C12 C -0.1096(4) 0.5262(3) -0.29395(15) 0.0195(6) Uani 1 1 d . .
H12 H -0.0304 0.5284 -0.2574 0.023 Uiso 1 1 calc R U
C13 C -0.2104(4) 0.4095(3) -0.32740(16) 0.0259(7) Uani 1 1 d . .
H13 H -0.2012 0.3328 -0.3138 0.031 Uiso 1 1 calc R U
C14 C -0.3244(4) 0.4066(3) -0.38079(16) 0.0263(7) Uani 1 1 d . .
H14 H -0.3941 0.3274 -0.4048 0.032 Uiso 1 1 calc R U
C15 C -0.3370(4) 0.5201(3) -0.39931(15) 0.0221(6) Uani 1 1 d . .
H15 H -0.4157 0.5187 -0.4359 0.027 Uiso 1 1 calc R U
C16 C -0.2339(3) 0.6364(3) -0.36414(14) 0.0174(5) Uani 1 1 d . .
C21 C -0.1201(3) 0.8678(3) -0.33287(13) 0.0149(5) Uani 1 1 d . .
C22 C -0.2344(3) 0.7637(3) -0.37630(14) 0.0161(5) Uani 1 1 d . .
C23 C -0.3369(3) 0.7907(3) -0.42643(15) 0.0196(6) Uani 1 1 d . .
C24 C -0.3318(4) 0.9128(3) -0.43521(15) 0.0223(6) Uani 1 1 d . .
H24 H -0.4003 0.9286 -0.4707 0.027 Uiso 1 1 calc R U
C25 C -0.2221(4) 1.0111(3) -0.38978(16) 0.0212(6) Uani 1 1 d . .
C26 C -0.1166(3) 0.9931(3) -0.33862(15) 0.0188(6) Uani 1 1 d . .
H26 H -0.0437 1.0641 -0.3082 0.023 Uiso 1 1 calc R U
C32 C 0.2857(3) 1.0157(3) -0.28222(14) 0.0176(5) Uani 1 1 d . .
C33 C 0.4033(4) 1.1295(3) -0.26452(17) 0.0240(6) Uani 1 1 d . .
H33 H 0.4728 1.1455 -0.2911 0.029 Uiso 1 1 calc R U
C34 C 0.4177(4) 1.2190(3) -0.20805(17) 0.0267(7) Uani 1 1 d . .
H34 H 0.4980 1.2959 -0.1954 0.032 Uiso 1 1 calc R U
C35 C 0.3150(4) 1.1958(3) -0.17044(16) 0.0254(7) Uani 1 1 d . .
H35 H 0.3204 1.2579 -0.1328 0.030 Uiso 1 1 calc R U
C36 C 0.2038(4) 1.0800(3) -0.18871(15) 0.0209(6) Uani 1 1 d . .
H36 H 0.1341 1.0630 -0.1623 0.025 Uiso 1 1 calc R U
C41 C 0.1404(3) 0.8005(3) -0.34455(14) 0.0161(5) Uani 1 1 d . .
C42 C 0.1042(4) 0.6985(3) -0.39926(14) 0.0196(6) Uani 1 1 d . .
H42 H 0.0313 0.6204 -0.4018 0.023 Uiso 1 1 calc R U
C43 C 0.1763(4) 0.7140(3) -0.44917(15) 0.0224(6) Uani 1 1 d . .
C44 C 0.2835(4) 0.8244(3) -0.44858(16) 0.0242(6) Uani 1 1 d . .
H44 H 0.3298 0.8326 -0.4841 0.029 Uiso 1 1 calc R U
C45 C 0.3200(4) 0.9222(3) -0.39374(16) 0.0222(6) Uani 1 1 d . .
C46 C 0.2534(3) 0.9136(3) -0.34090(14) 0.0179(5) Uani 1 1 d . .
C51 C 0.4002(3) 0.6478(3) -0.16541(16) 0.0209(6) Uani 1 1 d . .
C52 C 0.4240(4) 0.6323(3) -0.09994(17) 0.0227(6) Uani 1 1 d . .
C53 C 0.5424(4) 0.5809(3) -0.07748(19) 0.0299(7) Uani 1 1 d . .
H53 H 0.5634 0.5695 -0.0332 0.036 Uiso 1 1 calc R U
C54 C 0.6297(4) 0.5465(3) -0.1182(2) 0.0347(9) Uani 1 1 d . .
H54 H 0.7088 0.5108 -0.1018 0.042 Uiso 1 1 calc R U
C55 C 0.6031(4) 0.5632(3) -0.1825(2) 0.0337(8) Uani 1 1 d . .
H55 H 0.6644 0.5390 -0.2098 0.040 Uiso 1 1 calc R U
C56 C 0.4868(4) 0.6155(3) -0.20809(18) 0.0266(7) Uani 1 1 d . .
C57 C 0.3289(4) 0.6713(4) -0.05621(18) 0.0308(7) Uani 1 1 d . .
H57A H 0.3348 0.7622 -0.0537 0.046 Uiso 1 1 calc R U
H57B H 0.3659 0.6574 -0.0118 0.046 Uiso 1 1 calc R U
H57C H 0.2236 0.6199 -0.0746 0.046 Uiso 1 1 calc R U
C58 C 0.4586(5) 0.6371(4) -0.27736(19) 0.0400(9) Uani 1 1 d . .
H58A H 0.3508 0.6018 -0.2994 0.060 Uiso 1 1 calc R U
H58B H 0.5174 0.5945 -0.3017 0.060 Uiso 1 1 calc R U
H58C H 0.4892 0.7292 -0.2762 0.060 Uiso 1 1 calc R U
C61 C -0.1885(3) 0.8812(3) -0.10006(14) 0.0156(5) Uani 1 1 d . .
C62 C -0.3060(3) 0.9395(3) -0.10376(15) 0.0190(6) Uani 1 1 d . .
C63 C -0.3575(4) 0.9589(3) -0.04681(16) 0.0242(6) Uani 1 1 d . .
H63 H -0.4367 0.9987 -0.0468 0.029 Uiso 1 1 calc R U
C64 C -0.2957(4) 0.9212(3) 0.00971(16) 0.0269(7) Uani 1 1 d . .
H64 H -0.3332 0.9354 0.0478 0.032 Uiso 1 1 calc R U
C65 C -0.1802(4) 0.8633(3) 0.01145(15) 0.0227(6) Uani 1 1 d . .
H65 H -0.1390 0.8381 0.0507 0.027 Uiso 1 1 calc R U
C66 C -0.1235(3) 0.8415(3) -0.04384(14) 0.0184(6) Uani 1 1 d . .
C67 C -0.3756(4) 0.9781(3) -0.16556(16) 0.0266(7) Uani 1 1 d . .
H67A H -0.3335 0.9480 -0.2016 0.040 Uiso 1 1 calc R U
H67B H -0.3535 1.0716 -0.1576 0.040 Uiso 1 1 calc R U
H67C H -0.4853 0.9398 -0.1777 0.040 Uiso 1 1 calc R U
C68 C -0.0010(4) 0.7762(3) -0.04376(17) 0.0264(7) Uani 1 1 d . .
H68A H 0.0304 0.7565 -0.0002 0.040 Uiso 1 1 calc R U
H68B H 0.0857 0.8327 -0.0534 0.040 Uiso 1 1 calc R U
H68C H -0.0388 0.6966 -0.0776 0.040 Uiso 1 1 calc R U

loop_
_atom_site_aniso_label
_atom_site_aniso_U_11
_atom_site_aniso_U_22
_atom_site_aniso_U_33
_atom_site_aniso_U_23
_atom_site_aniso_U_13
_atom_site_aniso_U_12
P1 0.0315(5) 0.0315(5) 0.0288(4) 0.0143(4) 0.0117(4) 0.0181(4)
Ir1 0.01577(6) 0.01272(6) 0.01123(5) 0.00091(4) 0.00342(4) 0.00327(4)
Cl1S 0.0696(8) 0.0286(5) 0.0633(7) 0.0034(5) 0.0342(6) 0.0129(5)
Cl2S 0.0596(7) 0.0438(6) 0.0307(5) 0.0102(4) 0.0119(4) 0.0110(5)
Cl3S 0.0577(7) 0.0368(5) 0.0432(5) 0.0098(4) 0.0233(5) 0.0027(5)
N1 0.0189(12) 0.0134(11) 0.0142(11) 0.0012(9) 0.0054(9) 0.0025(9)
N2 0.0137(11) 0.0143(11) 0.0161(11) 0.0001(9) 0.0020(9) 0.0018(9)
N3 0.0188(13) 0.0175(12) 0.0217(12) 0.0020(10) 0.0034(10) 0.0028(10)
N4 0.0192(12) 0.0165(12) 0.0170(12) 0.0006(9) 0.0049(10) 0.0026(9)
F1 0.0374(12) 0.0169(9) 0.0343(11) 0.0072(8) 0.0015(9) 0.0116(8)
F2 0.0262(10) 0.0225(10) 0.0273(10) -0.0033(8) -0.0076(8) 0.0049(8)
F3 0.0332(11) 0.0278(10) 0.0394(12) 0.0080(9) 0.0214(9) 0.0011(9)
F4 0.0350(11) 0.0336(11) 0.0195(9) -0.0066(8) 0.0105(8) 0.0075(9)
F5 0.0341(13) 0.0689(18) 0.0553(16) 0.0338(14) 0.0020(11) 0.0142(12)
F6 0.081(2) 0.088(2) 0.0548(16) 0.0476(16) 0.0464(16) 0.0587(18)
F7 0.0746(19) 0.0382(13) 0.0508(15) 0.0207(11) 0.0209(13) 0.0337(13)
F8 0.0542(16) 0.0368(13) 0.0487(15) 0.0127(11) -0.0103(12) 0.0090(12)
F9 0.0506(15) 0.0657(17) 0.0489(14) 0.0252(13) 0.0313(12) 0.0308(14)
F10 0.0430(14) 0.0286(11) 0.0593(15) 0.0150(11) 0.0046(12) 0.0142(10)
C1S 0.036(2) 0.037(2) 0.0351(19) 0.0094(16) 0.0112(16) 0.0123(16)
C5 0.0218(15) 0.0158(13) 0.0145(13) 0.0002(10) 0.0032(11) 0.0033(11)
C6 0.0170(14) 0.0128(12) 0.0175(13) 0.0035(10) 0.0022(11) 0.0009(10)
C12 0.0255(16) 0.0157(13) 0.0182(13) 0.0046(11) 0.0079(12) 0.0044(11)
C13 0.040(2) 0.0142(14) 0.0220(15) 0.0034(11) 0.0092(14) 0.0050(13)
C14 0.0328(18) 0.0156(14) 0.0249(16) -0.0018(12) 0.0077(13) 0.0000(13)
C15 0.0239(16) 0.0193(14) 0.0196(14) -0.0007(11) 0.0043(12) 0.0035(12)
C16 0.0211(14) 0.0159(13) 0.0151(13) 0.0005(10) 0.0068(11) 0.0049(11)
C21 0.0136(13) 0.0174(13) 0.0129(12) 0.0014(10) 0.0043(10) 0.0031(10)
C22 0.0171(14) 0.0151(13) 0.0152(12) 0.0005(10) 0.0050(10) 0.0038(10)
C23 0.0167(14) 0.0198(14) 0.0182(13) -0.0022(11) 0.0010(11) 0.0042(11)
C24 0.0215(15) 0.0240(16) 0.0207(14) 0.0040(12) 0.0011(12) 0.0092(12)
C25 0.0241(16) 0.0175(14) 0.0246(15) 0.0057(11) 0.0072(12) 0.0088(12)
C26 0.0194(14) 0.0166(14) 0.0194(14) 0.0018(11) 0.0043(11) 0.0049(11)
C32 0.0161(14) 0.0169(13) 0.0190(13) 0.0041(11) 0.0023(11) 0.0049(11)
C33 0.0221(16) 0.0199(15) 0.0289(16) 0.0063(12) 0.0071(13) 0.0021(12)
C34 0.0245(17) 0.0164(14) 0.0321(17) 0.0018(12) 0.0011(13) -0.0001(12)
C35 0.0277(17) 0.0171(14) 0.0240(15) -0.0039(12) 0.0008(13) 0.0028(12)
C36 0.0227(15) 0.0184(14) 0.0182(14) -0.0006(11) 0.0030(11) 0.0041(12)
C41 0.0168(14) 0.0164(13) 0.0151(13) 0.0033(10) 0.0031(10) 0.0054(11)
C42 0.0209(15) 0.0195(14) 0.0167(13) 0.0001(11) 0.0045(11) 0.0052(11)
C43 0.0256(16) 0.0261(16) 0.0151(13) -0.0015(11) 0.0048(12) 0.0104(13)
C44 0.0234(16) 0.0331(17) 0.0203(14) 0.0074(13) 0.0122(12) 0.0088(13)
C45 0.0186(15) 0.0235(15) 0.0263(15) 0.0074(12) 0.0093(12) 0.0044(12)
C46 0.0168(14) 0.0196(14) 0.0175(13) 0.0033(11) 0.0036(11) 0.0063(11)
C51 0.0181(14) 0.0139(13) 0.0282(16) 0.0018(11) 0.0028(12) 0.0042(11)
C52 0.0190(15) 0.0175(14) 0.0302(16) 0.0056(12) 0.0036(12) 0.0041(11)
C53 0.0251(17) 0.0224(16) 0.041(2) 0.0111(14) 0.0007(14) 0.0078(13)
C54 0.0209(17) 0.0175(15) 0.061(3) 0.0040(15) 0.0019(16) 0.0070(13)
C55 0.0232(17) 0.0190(16) 0.054(2) -0.0070(15) 0.0120(16) 0.0028(13)
C56 0.0222(16) 0.0180(15) 0.0337(18) -0.0054(13) 0.0082(13) 0.0006(12)
C57 0.0308(19) 0.038(2) 0.0294(17) 0.0128(15) 0.0104(14) 0.0138(15)
C58 0.046(2) 0.038(2) 0.0319(19) -0.0046(16) 0.0171(17) 0.0053(18)
C61 0.0148(13) 0.0147(13) 0.0147(12) -0.0011(10) 0.0051(10) 0.0009(10)
C62 0.0173(14) 0.0173(14) 0.0193(14) 0.0013(11) 0.0019(11) 0.0031(11)
C63 0.0203(15) 0.0279(16) 0.0259(16) 0.0024(13) 0.0075(12) 0.0103(13)
C64 0.0285(17) 0.0336(18) 0.0205(15) 0.0010(13) 0.0109(13) 0.0111(14)
C65 0.0251(16) 0.0279(16) 0.0161(14) 0.0050(12) 0.0056(12) 0.0089(13)
C66 0.0183(14) 0.0184(14) 0.0176(13) 0.0009(11) 0.0034(11) 0.0060(11)
C67 0.0276(17) 0.0270(17) 0.0243(16) 0.0078(13) 0.0014(13) 0.0088(13)
C68 0.0264(17) 0.0318(17) 0.0263(16) 0.0069(13) 0.0085(13) 0.0160(14)

loop_
_atom_type_symbol
_atom_type_description
_atom_type_scat_dispersion_real
_atom_type_scat_dispersion_imag
_atom_type_scat_source
C C 0.0033 0.0016 'International Tables Vol C Tables 4.2.6.8 and 6.1.1.4'
H H 0.0000 0.0000 'International Tables Vol C Tables 4.2.6.8 and 6.1.1.4'
N N 0.0061 0.0033 'International Tables Vol C Tables 4.2.6.8 and 6.1.1.4'
F F 0.0171 0.0103 'International Tables Vol C Tables 4.2.6.8 and 6.1.1.4'
P P 0.1023 0.0942 'International Tables Vol C Tables 4.2.6.8 and 6.1.1.4'
Ir Ir -1.4442 7.9887 'International Tables Vol C Tables 4.2.6.8 and 6.1.1.4'
Cl Cl 0.1484 0.1585 'International Tables Vol C Tables 4.2.6.8 and 6.1.1.4'

loop_
_geom_angle_atom_site_label_1
_geom_angle_atom_site_label_2
_geom_angle_atom_site_label_3
_geom_angle
F6 P1 F9 178.26(18)
F6 P1 F8 91.11(17)
F9 P1 F8 90.57(16)
F6 P1 F7 90.95(15)
F9 P1 F7 89.46(14)
F8 P1 F7 91.10(15)
F6 P1 F10 89.40(15)
F9 P1 F10 90.20(14)
F8 P1 F10 88.98(13)
F7 P1 F10 179.64(16)
F6 P1 F5 89.05(16)
F9 P1 F5 89.26(15)
F8 P1 F5 179.35(16)
F7 P1 F5 89.53(15)
F10 P1 F5 90.39(15)
C6 Ir1 C5 95.22(12)
C6 Ir1 C41 174.13(11)
C5 Ir1 C41 89.16(11)
C6 Ir1 C21 91.07(11)
C5 Ir1 C21 172.69(11)
C41 Ir1 C21 84.83(11)
C6 Ir1 N1 91.57(10)
C5 Ir1 N1 96.27(11)
C41 Ir1 N1 91.83(10)
C21 Ir1 N1 79.81(11)
C6 Ir1 N2 96.36(10)
C5 Ir1 N2 89.30(11)
C41 Ir1 N2 79.76(11)
C21 Ir1 N2 93.71(10)
N1 Ir1 N2 169.87(9)
C12 N1 C16 119.9(3)
C12 N1 Ir1 123.7(2)
C16 N1 Ir1 116.22(19)
C36 N2 C32 119.3(3)
C36 N2 Ir1 124.2(2)
C32 N2 Ir1 116.43(19)
C5 N3 C51 173.4(3)
C6 N4 C61 172.0(3)
Cl2S C1S Cl3S 112.5(2)
Cl2S C1S Cl1S 112.0(2)
Cl3S C1S Cl1S 111.2(2)
N3 C5 Ir1 174.8(3)
N4 C6 Ir1 177.5(3)
N1 C12 C13 122.0(3)
C14 C13 C12 118.9(3)
C13 C14 C15 119.6(3)
C14 C15 C16 120.0(3)
N1 C16 C15 119.6(3)
N1 C16 C22 113.8(3)
C15 C16 C22 126.6(3)
C26 C21 C22 120.1(3)
C26 C21 Ir1 126.6(2)
C22 C21 Ir1 113.2(2)
C23 C22 C21 117.9(3)
C23 C22 C16 125.9(3)
C21 C22 C16 116.2(3)
F2 C23 C24 116.4(3)
F2 C23 C22 120.4(3)
C24 C23 C22 123.2(3)
C23 C24 C25 116.5(3)
F1 C25 C24 117.2(3)
F1 C25 C26 118.8(3)
C24 C25 C26 124.1(3)
C25 C26 C21 118.1(3)
N2 C32 C33 120.0(3)
N2 C32 C46 113.8(3)
C33 C32 C46 126.2(3)
C34 C33 C32 119.7(3)
C35 C34 C33 119.7(3)
C34 C35 C36 118.5(3)
N2 C36 C35 122.6(3)
C42 C41 C46 119.3(3)
C42 C41 Ir1 127.0(2)
C46 C41 Ir1 113.5(2)
C43 C42 C41 118.7(3)
F4 C43 C42 119.1(3)
F4 C43 C44 117.1(3)
C42 C43 C44 123.8(3)
C45 C44 C43 116.6(3)
F3 C45 C44 116.3(3)
F3 C45 C46 120.5(3)
C44 C45 C46 123.2(3)
C45 C46 C41 118.4(3)
C45 C46 C32 125.3(3)
C41 C46 C32 116.2(3)
C56 C51 C52 124.1(3)
C56 C51 N3 117.5(3)
C52 C51 N3 118.4(3)
C53 C52 C51 116.4(3)
C53 C52 C57 122.1(3)
C51 C52 C57 121.5(3)
C54 C53 C52 121.4(3)
C53 C54 C55 120.7(3)
C54 C55 C56 120.9(3)
C51 C56 C55 116.5(3)
C51 C56 C58 121.9(3)
C55 C56 C58 121.6(3)
C62 C61 N4 118.9(3)
C62 C61 C66 124.0(3)
N4 C61 C66 117.1(3)
C63 C62 C61 116.2(3)
C63 C62 C67 121.2(3)
C61 C62 C67 122.6(3)
C64 C63 C62 121.4(3)
C65 C64 C63 120.8(3)
C64 C65 C66 120.6(3)
C65 C66 C61 117.0(3)
C65 C66 C68 121.6(3)
C61 C66 C68 121.4(3)

loop_
_geom_bond_atom_site_label_1
_geom_bond_atom_site_label_2
_geom_bond_distance
P1 F6 1.586(3)
P1 F9 1.588(2)
P1 F8 1.592(3)
P1 F7 1.599(2)
P1 F10 1.604(2)
P1 F5 1.607(3)
Ir1 C6 2.005(3)
Ir1 C5 2.027(3)
Ir1 C41 2.054(3)
Ir1 C21 2.055(3)
Ir1 N1 2.059(2)
Ir1 N2 2.066(2)
Cl1S C1S 1.751(4)
Cl2S C1S 1.744(4)
Cl3S C1S 1.744(4)
N1 C12 1.353(4)
N1 C16 1.367(4)
N2 C36 1.349(4)
N2 C32 1.362(4)
N3 C5 1.152(4)
N3 C51 1.405(4)
N4 C6 1.166(4)
N4 C61 1.400(4)
F1 C25 1.364(3)
F2 C23 1.364(3)
F3 C45 1.362(4)
F4 C43 1.359(3)
C12 C13 1.384(4)
C13 C14 1.378(5)
C14 C15 1.387(5)
C15 C16 1.397(4)
C16 C22 1.464(4)
C21 C26 1.395(4)
C21 C22 1.413(4)
C22 C23 1.396(4)
C23 C24 1.375(4)
C24 C25 1.378(4)
C25 C26 1.382(4)
C32 C33 1.400(4)
C32 C46 1.466(4)
C33 C34 1.387(5)
C34 C35 1.377(5)
C35 C36 1.384(4)
C41 C42 1.404(4)
C41 C46 1.412(4)
C42 C43 1.379(4)
C43 C44 1.379(5)
C44 C45 1.378(5)
C45 C46 1.395(4)
C51 C56 1.397(4)
C51 C52 1.399(5)
C52 C53 1.396(4)
C52 C57 1.499(5)
C53 C54 1.379(6)
C54 C55 1.380(6)
C55 C56 1.404(5)
C56 C58 1.500(5)
C61 C62 1.399(4)
C61 C66 1.401(4)
C62 C63 1.395(4)
C62 C67 1.505(4)
C63 C64 1.384(5)
C64 C65 1.382(5)
C65 C66 1.395(4)
C66 C68 1.497(4)
